data_4319804
loop_
_publ_author_name
'Jos\'e Vicente'
'Juan Gil-Rubio'
'Delia Bautista'

_publ_section_title
;
 Synthesis and Reactivity of Fluoro Complexes. Part 1. Cyclooctadiene
 Rhodium(I) Complexes
;
_journal_name_full 'Inorganic Chemistry'
_journal_page_first 2636
_journal_page_last 2637
_journal_paper_doi 10.1021/ic015526e
_journal_volume 40
_journal_year 2001
_chemical_formula_sum 'C26 H27 F P Rh'
_chemical_formula_weight 492.36
_chemical_name_systematic
; 
 ? 
;
_space_group_IT_number 14
_symmetry_cell_setting monoclinic
_symmetry_space_group_name_Hall '-P 2ybc'
_symmetry_space_group_name_H-M 'P 1 21/c 1'
_atom_sites_solution_hydrogens geom
_atom_sites_solution_primary patterson
_atom_sites_solution_secondary difmap
_audit_creation_method SHELXL
_cell_angle_alpha 90.00
_cell_angle_beta 95.728(4)
_cell_angle_gamma 90.00
_cell_formula_units_Z 4
_cell_length_a 12.7652(7)
_cell_length_b 11.3795(7)
_cell_length_c 14.6419(8)
_cell_measurement_reflns_used 83
_cell_measurement_temperature 173(2)
_cell_measurement_theta_max 12.50
_cell_measurement_theta_min 5.41
_cell_volume 2116.3(2)
_computing_cell_refinement 'Siemens XSCANS'
_computing_data_collection 'Siemens XSCANS'
_computing_data_reduction 'Siemens XSCANS'
_computing_molecular_graphics 'Siemens SHELXTL'
_computing_publication_material 'Siemens SHELXTL'
_computing_structure_refinement 'SHELXL-93 (Sheldrick, 1993)'
_computing_structure_solution 'SHELXS-86 (Sheldrick, 1990)'
_diffrn_ambient_temperature 173(2)
_diffrn_measurement_device 'Siemens P4'
_diffrn_measurement_method \w-scans
_diffrn_radiation_monochromator graphite
_diffrn_radiation_source 'fine-focus sealed tube'
_diffrn_radiation_type MoK\a
_diffrn_radiation_wavelength 0.71073
_diffrn_reflns_av_R_equivalents 0.0140
_diffrn_reflns_av_sigmaI/netI 0.0161
_diffrn_reflns_limit_h_max 15
_diffrn_reflns_limit_h_min -15
_diffrn_reflns_limit_k_max 1
_diffrn_reflns_limit_k_min -13
_diffrn_reflns_limit_l_max 0
_diffrn_reflns_limit_l_min -17
_diffrn_reflns_number 3891
_diffrn_reflns_theta_max 25.00
_diffrn_reflns_theta_min 3.08
_diffrn_standards_decay_% 0.8
_diffrn_standards_interval_count 247
_diffrn_standards_number 3
_exptl_absorpt_coefficient_mu 0.901
_exptl_absorpt_correction_T_max 0.79798
_exptl_absorpt_correction_T_min 0.75555
_exptl_absorpt_correction_type psi-scan
_exptl_crystal_colour yellow
_exptl_crystal_density_diffrn 1.545
_exptl_crystal_description prism
_exptl_crystal_F_000 1008
_exptl_crystal_size_max 0.60
_exptl_crystal_size_mid 0.32
_exptl_crystal_size_min 0.30
_refine_diff_density_max 0.372
_refine_diff_density_min -0.331
_refine_diff_density_rms 0.055
_refine_ls_extinction_method none
_refine_ls_goodness_of_fit_all 1.057
_refine_ls_goodness_of_fit_obs 1.106
_refine_ls_hydrogen_treatment riding
_refine_ls_matrix_type full
_refine_ls_number_parameters 262
_refine_ls_number_reflns 3720
_refine_ls_number_restraints 208
_refine_ls_restrained_S_all 1.027
_refine_ls_restrained_S_obs 1.071
_refine_ls_R_factor_all 0.0244
_refine_ls_R_factor_obs 0.0205
_refine_ls_shift/esd_max -0.003
_refine_ls_shift/esd_mean 0.000
_refine_ls_structure_factor_coef Fsqd
_refine_ls_weighting_details 'w=1/[\s^2^(Fo^2^)+(0.0236P)^2^+1.4555P] where P=(Fo^2^+2Fc^2^)/3'
_refine_ls_weighting_scheme calc
_refine_ls_wR_factor_all 0.0498
_refine_ls_wR_factor_obs 0.0490
_reflns_number_observed 3313
_reflns_number_total 3720
_reflns_observed_criterion >2sigma(I)
_cod_data_source_file ic015526e_s2_2.cif
_cod_data_source_block 2
_cod_depositor_comments
;
The following automatic conversions were performed:

'_exptl_absorpt_correction_type' tag value 'Psi-scans' was replaced
with 'psi-scan' value.

'_symmetry_cell_setting' value 'Monoclinic'
changed to 'monoclinic' according to the built-in table from CIF Core
dictionary named 'cif_core.dic' version 2.4.1 from 2010-06-29.

Automatic conversion script
Id: cif_fix_values 1646 2011-03-28 12:23:43Z adriana 

The following automatic conversions were performed:

'_refine_ls_weighting_scheme' value 'calc
w=1/[\s^2^(Fo^2^)+(0.0236P)^2^+1.4555P] where P=(Fo^2^+2Fc^2^)/3' was
changed to 'calc'. New tag '_refine_ls_weighting_details' was
created. The value of the new tag was set to
'w=1/[\s^2^(Fo^2^)+(0.0236P)^2^+1.4555P] where P=(Fo^2^+2Fc^2^)/3'.

Automatic conversion script
Id: cif_fix_values 3143 2015-03-26 13:38:13Z robertas 
;
_cod_database_code 4319804

loop_
_symmetry_equiv_pos_as_xyz
'x, y, z'
'-x, y+1/2, -z+1/2'
'-x, -y, -z'
'x, -y-1/2, z-1/2'

loop_
_atom_site_aniso_label
_atom_site_aniso_U_11
_atom_site_aniso_U_22
_atom_site_aniso_U_33
_atom_site_aniso_U_23
_atom_site_aniso_U_13
_atom_site_aniso_U_12
Rh1 0.01538(9) 0.01741(9) 0.01694(9) 0.00116(6) -0.00072(6) 0.00047(6)
P 0.0152(2) 0.0178(3) 0.0151(2) 0.0008(2) 0.0003(2) 0.0005(2)
F 0.0263(6) 0.0204(6) 0.0304(7) 0.0034(5) 0.0007(5) -0.0014(5)
C1 0.0191(10) 0.0181(10) 0.0287(11) 0.0034(9) -0.0018(8) 0.0001(8)
C2 0.0211(11) 0.0260(11) 0.0234(11) 0.0069(9) -0.0021(8) -0.0047(9)
C3 0.0227(11) 0.0404(14) 0.0252(11) 0.0019(10) 0.0047(9) -0.0021(10)
C4 0.0189(10) 0.0329(12) 0.0278(11) -0.0021(10) -0.0009(9) 0.0040(9)
C5 0.0154(10) 0.0230(11) 0.0267(11) 0.0019(9) -0.0057(8) 0.0067(8)
C6 0.0204(10) 0.0279(11) 0.0179(10) 0.0060(9) -0.0063(8) 0.0010(9)
C7 0.0305(12) 0.0346(13) 0.0200(11) -0.0047(9) 0.0009(9) -0.0001(10)
C8 0.0266(11) 0.0241(11) 0.0297(12) -0.0055(9) -0.0005(9) -0.0014(9)
C11 0.0134(9) 0.0199(10) 0.0196(10) 0.0010(8) -0.0026(8) -0.0007(8)
C12 0.0267(11) 0.0255(11) 0.0236(11) -0.0010(9) 0.0024(9) -0.0001(9)
C13 0.0355(13) 0.0219(11) 0.0372(13) -0.0055(10) -0.0020(10) 0.0027(10)
C14 0.0350(13) 0.0198(11) 0.0353(13) 0.0072(10) -0.0090(10) -0.0038(10)
C15 0.0319(13) 0.0322(12) 0.0240(11) 0.0088(10) -0.0018(9) -0.0067(10)
C16 0.0222(11) 0.0252(11) 0.0216(10) 0.0020(9) 0.0004(8) 0.0019(9)
C21 0.0199(10) 0.0197(10) 0.0166(10) 0.0002(8) 0.0037(8) -0.0036(8)
C22 0.0244(12) 0.0455(15) 0.0280(12) -0.0104(11) -0.0008(9) 0.0096(11)
C23 0.0280(13) 0.062(2) 0.0279(13) -0.0179(12) -0.0047(10) 0.0027(12)
C24 0.0369(13) 0.0352(13) 0.0294(12) -0.0145(10) 0.0098(10) -0.0072(11)
C25 0.0400(14) 0.0232(11) 0.0305(12) -0.0026(10) 0.0068(10) 0.0056(10)
C26 0.0281(12) 0.0228(11) 0.0218(11) 0.0024(9) 0.0010(9) 0.0025(9)
C31 0.0173(10) 0.0159(10) 0.0204(10) -0.0029(8) 0.0033(8) 0.0000(8)
C32 0.0243(11) 0.0255(11) 0.0228(11) 0.0015(9) 0.0030(9) 0.0037(9)
C33 0.0336(12) 0.0257(12) 0.0278(12) 0.0065(9) 0.0121(10) 0.0025(10)
C34 0.0252(11) 0.0190(11) 0.0415(13) -0.0023(10) 0.0155(10) -0.0009(9)
C35 0.0164(10) 0.0339(13) 0.0338(12) -0.0062(10) 0.0013(9) 0.0005(9)
C36 0.0213(11) 0.0321(12) 0.0207(10) 0.0011(9) 0.0019(8) 0.0007(9)

loop_
_atom_site_label
_atom_site_type_symbol
_atom_site_fract_x
_atom_site_fract_y
_atom_site_fract_z
_atom_site_U_iso_or_equiv
_atom_site_thermal_displace_type
_atom_site_occupancy
_atom_site_calc_flag
_atom_site_refinement_flags
_atom_site_disorder_group
Rh1 Rh 0.862100(12) 0.694609(13) 0.520150(10) 0.01673(6) Uani 1 d . .
P P 0.71247(4) 0.72620(4) 0.41928(3) 0.01611(11) Uani 1 d . .
F F 0.80847(9) 0.53215(10) 0.54635(8) 0.0259(3) Uani 1 d . .
C1 C 0.9106(2) 0.8722(2) 0.53226(14) 0.0223(4) Uani 1 d U .
H1 H 0.8526(2) 0.9301(2) 0.51650(14) 0.027 Uiso 1 calc R .
C2 C 0.9496(2) 0.8205(2) 0.45585(14) 0.0238(5) Uani 1 d U .
H2 H 0.9148(2) 0.8488(2) 0.39566(14) 0.029 Uiso 1 calc R .
C3 C 1.0615(2) 0.7776(2) 0.4517(2) 0.0293(5) Uani 1 d U .
H3A H 1.1075(2) 0.8462(2) 0.4440(2) 0.035 Uiso 1 calc R .
H3B H 1.0636(2) 0.7268(2) 0.3971(2) 0.035 Uiso 1 calc R .
C4 C 1.1058(2) 0.7084(2) 0.53724(15) 0.0268(5) Uani 1 d U .
H4A H 1.1607(2) 0.6533(2) 0.52030(15) 0.032 Uiso 1 calc R .
H4B H 1.1389(2) 0.7636(2) 0.58374(15) 0.032 Uiso 1 calc R .
C5 C 1.0200(2) 0.6400(2) 0.57792(14) 0.0222(4) Uani 1 d U .
H5 H 1.0310(2) 0.5530(2) 0.57803(14) 0.027 Uiso 1 calc R .
C6 C 0.9652(2) 0.6796(2) 0.64839(14) 0.0226(4) Uani 1 d U .
H6 H 0.9445(2) 0.6165(2) 0.69061(14) 0.027 Uiso 1 calc R .
C7 C 0.9777(2) 0.7997(2) 0.69182(14) 0.0284(5) Uani 1 d U .
H7A H 1.0445(2) 0.8018(2) 0.73242(14) 0.034 Uiso 1 calc R .
H7B H 0.9194(2) 0.8130(2) 0.73042(14) 0.034 Uiso 1 calc R .
C8 C 0.9782(2) 0.8994(2) 0.62133(15) 0.0270(5) Uani 1 d U .
H8A H 0.9520(2) 0.9722(2) 0.64829(15) 0.032 Uiso 1 calc R .
H8B H 1.0515(2) 0.9138(2) 0.60759(15) 0.032 Uiso 1 calc R .
C11 C 0.69640(15) 0.8715(2) 0.36680(13) 0.0180(4) Uani 1 d U .
C12 C 0.6553(2) 0.9626(2) 0.41546(15) 0.0253(5) Uani 1 d U .
H12 H 0.6286(2) 0.9469(2) 0.47253(15) 0.030 Uiso 1 calc R .
C13 C 0.6529(2) 1.0763(2) 0.3812(2) 0.0319(5) Uani 1 d U .
H13 H 0.6247(2) 1.1379(2) 0.4151(2) 0.038 Uiso 1 calc R .
C14 C 0.6911(2) 1.1005(2) 0.2984(2) 0.0309(5) Uani 1 d U .
H14 H 0.6886(2) 1.1785(2) 0.2751(2) 0.037 Uiso 1 calc R .
C15 C 0.7330(2) 1.0117(2) 0.2494(2) 0.0297(5) Uani 1 d U .
H15 H 0.7602(2) 1.0283(2) 0.1928(2) 0.036 Uiso 1 calc R .
C16 C 0.7352(2) 0.8971(2) 0.28346(14) 0.0231(4) Uani 1 d U .
H16 H 0.7635(2) 0.8358(2) 0.24937(14) 0.028 Uiso 1 calc R .
C21 C 0.7064(2) 0.6257(2) 0.32110(13) 0.0186(4) Uani 1 d U .
C22 C 0.6304(2) 0.6341(2) 0.2462(2) 0.0329(5) Uani 1 d U .
H22 H 0.5794(2) 0.6952(2) 0.2439(2) 0.039 Uiso 1 calc R .
C23 C 0.6290(2) 0.5538(2) 0.1752(2) 0.0398(6) Uani 1 d U .
H23 H 0.5770(2) 0.5603(2) 0.1243(2) 0.048 Uiso 1 calc R .
C24 C 0.7022(2) 0.4644(2) 0.1774(2) 0.0334(5) Uani 1 d U .
H24 H 0.7008(2) 0.4097(2) 0.1283(2) 0.040 Uiso 1 calc R .
C25 C 0.7771(2) 0.4551(2) 0.2511(2) 0.0310(5) Uani 1 d U .
H25 H 0.8272(2) 0.3932(2) 0.2533(2) 0.037 Uiso 1 calc R .
C26 C 0.7800(2) 0.5357(2) 0.32228(14) 0.0243(5) Uani 1 d U .
H26 H 0.8329(2) 0.5294(2) 0.37244(14) 0.029 Uiso 1 calc R .
C31 C 0.5884(2) 0.6992(2) 0.46862(13) 0.0178(4) Uani 1 d U .
C32 C 0.5925(2) 0.6463(2) 0.55442(14) 0.0242(5) Uani 1 d U .
H32 H 0.6587(2) 0.6335(2) 0.58873(14) 0.029 Uiso 1 calc R .
C33 C 0.5006(2) 0.6121(2) 0.5904(2) 0.0284(5) Uani 1 d U .
H33 H 0.5040(2) 0.5772(2) 0.6496(2) 0.034 Uiso 1 calc R .
C34 C 0.4048(2) 0.6287(2) 0.5407(2) 0.0277(5) Uani 1 d U .
H34 H 0.3421(2) 0.6025(2) 0.5643(2) 0.033 Uiso 1 calc R .
C35 C 0.3996(2) 0.6835(2) 0.4563(2) 0.0281(5) Uani 1 d U .
H35 H 0.3331(2) 0.6964(2) 0.4226(2) 0.034 Uiso 1 calc R .
C36 C 0.4902(2) 0.7199(2) 0.42025(15) 0.0247(5) Uani 1 d U .
H36 H 0.4857(2) 0.7590(2) 0.36265(15) 0.030 Uiso 1 calc R .

loop_
_atom_type_symbol
_atom_type_description
_atom_type_scat_dispersion_real
_atom_type_scat_dispersion_imag
_atom_type_scat_source
C C 0.0033 0.0016 'International Tables Vol C Tables 4.2.6.8 and 6.1.1.4'
H H 0.0000 0.0000 'International Tables Vol C Tables 4.2.6.8 and 6.1.1.4'
F F 0.0171 0.0103 'International Tables Vol C Tables 4.2.6.8 and 6.1.1.4'
P P 0.1023 0.0942 'International Tables Vol C Tables 4.2.6.8 and 6.1.1.4'
Rh Rh -1.1178 0.9187 'International Tables Vol C Tables 4.2.6.8 and 6.1.1.4'

loop_
_geom_angle_atom_site_label_1
_geom_angle_atom_site_label_2
_geom_angle_atom_site_label_3
_geom_angle
_geom_angle_site_symmetry_1
_geom_angle_site_symmetry_3
_geom_angle_publ_flag
F Rh1 C2 156.31(7) . . ?
F Rh1 C1 163.62(7) . . ?
C2 Rh1 C1 38.80(8) . . ?
F Rh1 C6 87.24(7) . . ?
C2 Rh1 C6 97.87(8) . . ?
C1 Rh1 C6 81.77(8) . . ?
F Rh1 C5 89.06(7) . . ?
C2 Rh1 C5 81.74(8) . . ?
C1 Rh1 C5 89.33(8) . . ?
C6 Rh1 C5 36.66(8) . . ?
F Rh1 P 89.40(4) . . ?
C2 Rh1 P 92.86(6) . . ?
C1 Rh1 P 96.92(6) . . ?
C6 Rh1 P 160.56(6) . . ?
C5 Rh1 P 162.45(6) . . ?
C11 P C31 104.65(9) . . ?
C11 P C21 103.94(9) . . ?
C31 P C21 103.54(9) . . ?
C11 P Rh1 117.29(6) . . ?
C31 P Rh1 114.32(7) . . ?
C21 P Rh1 111.70(7) . . ?
C2 C1 C8 123.6(2) . . ?
C2 C1 Rh1 69.88(12) . . ?
C8 C1 Rh1 113.73(14) . . ?
C1 C2 C3 125.4(2) . . ?
C1 C2 Rh1 71.32(12) . . ?
C3 C2 Rh1 110.11(14) . . ?
C2 C3 C4 113.8(2) . . ?
C5 C4 C3 111.2(2) . . ?
C6 C5 C4 124.6(2) . . ?
C6 C5 Rh1 71.37(11) . . ?
C4 C5 Rh1 112.06(13) . . ?
C5 C6 C7 124.8(2) . . ?
C5 C6 Rh1 71.97(11) . . ?
C7 C6 Rh1 108.70(13) . . ?
C6 C7 C8 113.2(2) . . ?
C1 C8 C7 112.7(2) . . ?
C12 C11 C16 118.6(2) . . ?
C12 C11 P 119.5(2) . . ?
C16 C11 P 121.6(2) . . ?
C13 C12 C11 120.4(2) . . ?
C14 C13 C12 120.5(2) . . ?
C15 C14 C13 120.0(2) . . ?
C14 C15 C16 119.7(2) . . ?
C11 C16 C15 120.8(2) . . ?
C26 C21 C22 118.6(2) . . ?
C26 C21 P 118.3(2) . . ?
C22 C21 P 123.1(2) . . ?
C23 C22 C21 120.1(2) . . ?
C24 C23 C22 120.8(2) . . ?
C25 C24 C23 119.5(2) . . ?
C24 C25 C26 120.3(2) . . ?
C25 C26 C21 120.7(2) . . ?
C32 C31 C36 118.9(2) . . ?
C32 C31 P 118.3(2) . . ?
C36 C31 P 122.6(2) . . ?
C31 C32 C33 120.5(2) . . ?
C34 C33 C32 120.1(2) . . ?
C33 C34 C35 119.8(2) . . ?
C34 C35 C36 120.7(2) . . ?
C35 C36 C31 119.9(2) . . ?

loop_
_geom_bond_atom_site_label_1
_geom_bond_atom_site_label_2
_geom_bond_distance
_geom_bond_site_symmetry_2
_geom_bond_publ_flag
Rh1 F 2.0214(12) . ?
Rh1 C2 2.097(2) . ?
Rh1 C1 2.115(2) . ?
Rh1 C6 2.189(2) . ?
Rh1 C5 2.197(2) . ?
Rh1 P 2.3229(5) . ?
P C11 1.826(2) . ?
P C31 1.831(2) . ?
P C21 1.833(2) . ?
C1 C2 1.399(3) . ?
C1 C8 1.523(3) . ?
C2 C3 1.516(3) . ?
C3 C4 1.538(3) . ?
C4 C5 1.512(3) . ?
C5 C6 1.379(3) . ?
C6 C7 1.509(3) . ?
C7 C8 1.535(3) . ?
C11 C12 1.391(3) . ?
C11 C16 1.393(3) . ?
C12 C13 1.386(3) . ?
C13 C14 1.380(3) . ?
C14 C15 1.378(3) . ?
C15 C16 1.394(3) . ?
C21 C26 1.388(3) . ?
C21 C22 1.394(3) . ?
C22 C23 1.383(3) . ?
C23 C24 1.380(3) . ?
C24 C25 1.372(3) . ?
C25 C26 1.386(3) . ?
C31 C32 1.389(3) . ?
C31 C36 1.397(3) . ?
C32 C33 1.389(3) . ?
C33 C34 1.373(3) . ?
C34 C35 1.379(3) . ?
C35 C36 1.382(3) . ?
